data_7060486
loop_
_publ_author_name
'Lamprecht, Zandria'
'Malan, Frederick P.'
'Lotz, Simon'
'Bezuidenhout, Daniela I.'

_publ_section_title
;
 Synthesis and structure of thienyl Fischer carbene complexes of PtII for
 application in alkyne hydrosilylation
;
_journal_issue 14
_journal_name_full 'New Journal of Chemistry'
_journal_page_first 6220
_journal_page_last 6230
_journal_paper_doi 10.1039/D1NJ00791B
_journal_volume 45
_journal_year 2021
_chemical_formula_sum 'C11 H13 Cl Li0 N O Pt0.5 S2'
_chemical_formula_weight 372.34
_space_group_crystal_system triclinic
_space_group_IT_number 2
_space_group_name_Hall '-P 1'
_space_group_name_H-M_alt 'P -1'
_atom_sites_solution_hydrogens mixed
_audit_creation_method SHELXL-2018/3
_audit_update_record
;
2021-02-04 deposited with the CCDC.	2021-03-16 downloaded from the CCDC.
;
_cell_angle_alpha 100.047(5)
_cell_angle_beta 96.161(5)
_cell_angle_gamma 90.884(5)
_cell_formula_units_Z 4
_cell_length_a 6.9280(10)
_cell_length_b 13.774(2)
_cell_length_c 15.184(3)
_cell_measurement_reflns_used 9823
_cell_measurement_temperature 150(2)
_cell_measurement_theta_max 26.44
_cell_measurement_theta_min 2.74
_cell_volume 1417.6(4)
_computing_structure_refinement 'SHELXL-2018/3 (Sheldrick, 2018)'
_computing_structure_solution 'SHELXT 2014/5 (Sheldrick, 2014)'
_diffrn_ambient_temperature 150(2)
_diffrn_measured_fraction_theta_full 0.999
_diffrn_measured_fraction_theta_max 0.999
_diffrn_measurement_device_type 'Bruker APEX-III CCD'
_diffrn_measurement_method '\f and \w scans'
_diffrn_radiation_type MoK\a
_diffrn_radiation_wavelength 0.71073
_diffrn_reflns_av_R_equivalents 0.0478
_diffrn_reflns_av_unetI/netI 0.0261
_diffrn_reflns_Laue_measured_fraction_full 0.999
_diffrn_reflns_Laue_measured_fraction_max 0.999
_diffrn_reflns_limit_h_max 8
_diffrn_reflns_limit_h_min -8
_diffrn_reflns_limit_k_max 17
_diffrn_reflns_limit_k_min -17
_diffrn_reflns_limit_l_max 18
_diffrn_reflns_limit_l_min -18
_diffrn_reflns_number 44056
_diffrn_reflns_point_group_measured_fraction_full 0.999
_diffrn_reflns_point_group_measured_fraction_max 0.999
_diffrn_reflns_theta_full 25.242
_diffrn_reflns_theta_max 26.370
_diffrn_reflns_theta_min 2.206
_exptl_absorpt_coefficient_mu 5.454
_exptl_absorpt_correction_T_max 1.000
_exptl_absorpt_correction_T_min 0.260
_exptl_absorpt_correction_type multi-scan
_exptl_absorpt_process_details
;
SADABS-2016/2 (Bruker,2016/2) was used for absorption correction.
wR2(int) was 0.1200 before and 0.0595 after correction.
The Ratio of minimum to maximum transmission is 0.4946.
The \l/2 correction factor is Not present.
;
_exptl_crystal_colour yellow
_exptl_crystal_density_diffrn 1.745
_exptl_crystal_description blade
_exptl_crystal_F_000 728
_exptl_crystal_size_max 0.358
_exptl_crystal_size_mid 0.272
_exptl_crystal_size_min 0.152
_refine_diff_density_max 0.911
_refine_diff_density_min -0.666
_refine_diff_density_rms 0.092
_refine_ls_extinction_method none
_refine_ls_goodness_of_fit_ref 1.055
_refine_ls_hydrogen_treatment mixed
_refine_ls_matrix_type full
_refine_ls_number_parameters 304
_refine_ls_number_reflns 5801
_refine_ls_number_restraints 0
_refine_ls_restrained_S_all 1.055
_refine_ls_R_factor_all 0.0195
_refine_ls_R_factor_gt 0.0181
_refine_ls_shift/su_max 0.001
_refine_ls_shift/su_mean 0.000
_refine_ls_structure_factor_coef Fsqd
_refine_ls_weighting_details 'w=1/[\s^2^(Fo^2^)+(0.0198P)^2^+1.7013P] where P=(Fo^2^+2Fc^2^)/3'
_refine_ls_weighting_scheme calc
_refine_ls_wR_factor_gt 0.0465
_refine_ls_wR_factor_ref 0.0469
_reflns_Friedel_coverage 0.000
_reflns_number_gt 5552
_reflns_number_total 5801
_reflns_threshold_expression 'I > 2\s(I)'
_cod_data_source_file d1nj00791b2.cif
_cod_data_source_block mo_ZL338_0m_a
_cod_depositor_comments 'Adding full bibliography for 7060481--7060486.cif.'
_cod_original_formula_sum 'C11 H13 Cl Li0 N O Pt0.50 S2'
_cod_database_code 7060486
_shelx_shelxl_version_number 2018/3
_shelx_space_group_comment
;
The symmetry employed for this shelxl refinement is uniquely defined
by the following loop, which should always be used as a source of
symmetry information in preference to the above space-group names.
They are only intended as comments.
;

loop_
_space_group_symop_operation_xyz
'x, y, z'
'-x, -y, -z'

loop_
_atom_site_label
_atom_site_type_symbol
_atom_site_fract_x
_atom_site_fract_y
_atom_site_fract_z
_atom_site_U_iso_or_equiv
_atom_site_adp_type
_atom_site_occupancy
_atom_site_site_symmetry_order
_atom_site_calc_flag
_atom_site_refinement_flags_posn
_atom_site_refinement_flags_adp
_atom_site_refinement_flags_occupancy
_atom_site_disorder_assembly
_atom_site_disorder_group
Pt1 Pt 0.53703(2) 0.92291(2) 0.61469(2) 0.01339(4) Uani 1 1 d . . . . .
O1 O 0.8048(5) 0.6017(3) 0.7646(2) 0.0721(10) Uani 1 1 d . . . . .
N1 N 0.1629(4) 0.9867(2) 0.65408(18) 0.0228(5) Uani 1 1 d . . . . .
H1A H 0.056(5) 0.994(3) 0.683(2) 0.034 Uiso 1 1 d . U . . .
H1B H 0.158(5) 0.998(3) 0.603(3) 0.034 Uiso 1 1 d . U . . .
C1 C 0.3188(4) 0.9484(2) 0.68759(18) 0.0167(5) Uani 1 1 d . . . . .
S1 S 0.12237(11) 0.94744(6) 0.83924(5) 0.02988(17) Uani 1 1 d . . . . .
Cl1 Cl 0.73417(9) 1.04676(5) 0.71589(4) 0.01910(13) Uani 1 1 d . . . . .
Cl2 Cl 0.78659(10) 0.89436(5) 0.51833(4) 0.02163(14) Uani 1 1 d . . . . .
O2 O 0.0365(4) 0.71318(19) 0.31143(16) 0.0448(6) Uani 1 1 d . . . . .
N2 N 0.2728(4) 0.84289(19) 0.46018(16) 0.0251(5) Uani 1 1 d . . . . .
H2A H 0.199190 0.796866 0.423807 0.038 Uiso 1 1 calc R U . . .
H2B H 0.279417 0.902959 0.448056 0.038 Uiso 1 1 calc R U . . .
C2 C 0.3233(4) 0.9263(2) 0.77779(18) 0.0182(6) Uani 1 1 d . . . . .
S2 S 0.19999(14) 0.90855(7) 1.03737(6) 0.0366(2) Uani 1 1 d . . . . .
S3 S 0.49835(11) 0.69445(5) 0.64299(5) 0.02319(15) Uani 1 1 d . . . . .
C3 C 0.4831(4) 0.8926(2) 0.82657(18) 0.0205(6) Uani 1 1 d . . . . .
H3 H 0.604329 0.877564 0.804437 0.025 Uiso 1 1 calc R U . . .
S4 S 0.45967(13) 0.47040(6) 0.66145(6) 0.03154(18) Uani 1 1 d . . . . .
C4 C 0.4375(4) 0.8840(2) 0.91558(19) 0.0218(6) Uani 1 1 d . . . . .
C8 C 0.3716(4) 0.8222(2) 0.53167(17) 0.0170(5) Uani 1 1 d . . . . .
C7 C 0.4306(5) 0.8673(2) 1.0635(2) 0.0351(8) Uani 1 1 d . . . . .
H7 H 0.474678 0.852938 1.121105 0.042 Uiso 1 1 calc R U . . .
C6 C 0.5396(5) 0.8576(2) 0.9969(2) 0.0266(7) Uani 1 1 d . . . . .
H6 H 0.669317 0.836033 1.001201 0.032 Uiso 1 1 calc R U . . .
C5 C 0.2513(5) 0.9118(2) 0.9294(2) 0.0256(6) Uani 1 1 d . . . . .
C9 C 0.3565(4) 0.7224(2) 0.54906(18) 0.0182(5) Uani 1 1 d . . . . .
C10 C 0.2527(4) 0.6414(2) 0.49979(19) 0.0200(6) Uani 1 1 d . . . . .
H10 H 0.167842 0.642935 0.446632 0.024 Uiso 1 1 calc R U . . .
C11 C 0.2871(4) 0.5555(2) 0.5374(2) 0.0211(6) Uani 1 1 d . . . . .
C12 C 0.4159(4) 0.5740(2) 0.61506(19) 0.0231(6) Uani 1 1 d . . . . .
C13 C 0.2241(4) 0.4536(2) 0.5151(2) 0.0259(6) Uani 1 1 d . . . . .
H13 H 0.136436 0.426709 0.463869 0.031 Uiso 1 1 calc R U . . .
C14 C 0.3033(5) 0.4010(2) 0.5751(2) 0.0295(7) Uani 1 1 d . . . . .
H14 H 0.276863 0.332389 0.570948 0.035 Uiso 1 1 calc R U . . .
C15 C -0.1440(6) 0.7419(3) 0.2726(3) 0.0470(9) Uani 1 1 d . . . . .
H15A H -0.187597 0.802047 0.310011 0.056 Uiso 1 1 calc R U . . .
H15B H -0.244331 0.688640 0.267294 0.056 Uiso 1 1 calc R U . . .
C16 C -0.1101(6) 0.7618(3) 0.1807(2) 0.0406(9) Uani 1 1 d . . . . .
H16A H -0.230677 0.750237 0.138483 0.049 Uiso 1 1 calc R U . . .
H16B H -0.060409 0.830287 0.184030 0.049 Uiso 1 1 calc R U . . .
C17 C 0.0400(7) 0.6883(3) 0.1532(3) 0.0514(10) Uani 1 1 d . . . . .
H17A H 0.122168 0.712092 0.111379 0.062 Uiso 1 1 calc R U . . .
H17B H -0.021579 0.623636 0.124251 0.062 Uiso 1 1 calc R U . . .
C18 C 0.1568(7) 0.6814(3) 0.2415(3) 0.0569(12) Uani 1 1 d . . . . .
H18A H 0.195094 0.612584 0.242354 0.068 Uiso 1 1 calc R U . . .
H18B H 0.276036 0.724084 0.250151 0.068 Uiso 1 1 calc R U . . .
C19 C 0.9884(8) 0.5985(5) 0.7340(4) 0.0871(19) Uani 1 1 d . . . . .
H19A H 0.999131 0.647083 0.693589 0.105 Uiso 1 1 calc R U . . .
H19B H 1.008211 0.532029 0.699765 0.105 Uiso 1 1 calc R U . . .
C20 C 1.1368(10) 0.6218(7) 0.8127(4) 0.112(3) Uani 1 1 d . . . . .
H20A H 1.228917 0.674699 0.805342 0.134 Uiso 1 1 calc R U . . .
H20B H 1.210291 0.562742 0.822236 0.134 Uiso 1 1 calc R U . . .
C21 C 1.0192(10) 0.6557(5) 0.8897(4) 0.096(2) Uani 1 1 d . . . . .
H21A H 1.002143 0.602853 0.925178 0.115 Uiso 1 1 calc R U . . .
H21B H 1.080200 0.714931 0.930118 0.115 Uiso 1 1 calc R U . . .
C22 C 0.8367(10) 0.6778(5) 0.8432(4) 0.101(2) Uani 1 1 d . . . . .
H22A H 0.730358 0.676547 0.881639 0.122 Uiso 1 1 calc R U . . .
H22B H 0.844529 0.743721 0.825890 0.122 Uiso 1 1 calc R U . . .

loop_
_atom_site_aniso_label
_atom_site_aniso_U_11
_atom_site_aniso_U_22
_atom_site_aniso_U_33
_atom_site_aniso_U_23
_atom_site_aniso_U_13
_atom_site_aniso_U_12
Pt1 0.01204(6) 0.01680(6) 0.01198(6) 0.00440(4) 0.00124(4) 0.00082(4)
O1 0.064(2) 0.078(2) 0.067(2) 0.0034(18) -0.0097(17) 0.0117(18)
N1 0.0156(12) 0.0361(15) 0.0185(12) 0.0083(11) 0.0032(10) 0.0068(10)
C1 0.0178(13) 0.0154(13) 0.0165(13) 0.0029(10) -0.0003(10) -0.0001(10)
S1 0.0259(4) 0.0429(5) 0.0256(4) 0.0136(3) 0.0108(3) 0.0098(3)
Cl1 0.0168(3) 0.0231(3) 0.0163(3) 0.0012(3) 0.0011(2) -0.0016(3)
Cl2 0.0178(3) 0.0294(4) 0.0183(3) 0.0032(3) 0.0065(3) 0.0008(3)
O2 0.0598(17) 0.0433(15) 0.0291(13) 0.0144(11) -0.0169(12) -0.0105(12)
N2 0.0303(14) 0.0233(13) 0.0210(13) 0.0096(10) -0.0080(10) -0.0057(10)
C2 0.0191(13) 0.0205(14) 0.0161(13) 0.0033(11) 0.0068(11) 0.0023(11)
S2 0.0468(5) 0.0424(5) 0.0264(4) 0.0131(4) 0.0186(4) 0.0093(4)
S3 0.0303(4) 0.0192(4) 0.0188(3) 0.0041(3) -0.0043(3) 0.0027(3)
C3 0.0355(16) 0.0147(13) 0.0109(13) 0.0036(10) -0.0015(11) 0.0020(12)
S4 0.0451(5) 0.0222(4) 0.0299(4) 0.0115(3) 0.0037(4) 0.0071(3)
C4 0.0288(15) 0.0191(14) 0.0188(14) 0.0046(11) 0.0060(12) 0.0046(12)
C8 0.0168(13) 0.0226(14) 0.0125(13) 0.0045(10) 0.0038(10) 0.0011(11)
C7 0.056(2) 0.0276(17) 0.0239(17) 0.0112(13) 0.0024(15) 0.0069(15)
C6 0.0323(17) 0.0217(15) 0.0249(16) 0.0021(12) 0.0012(13) 0.0091(13)
C5 0.0328(17) 0.0275(16) 0.0205(15) 0.0105(12) 0.0097(12) 0.0062(13)
C9 0.0185(13) 0.0206(14) 0.0162(13) 0.0057(11) 0.0016(10) 0.0004(11)
C10 0.0164(13) 0.0250(15) 0.0187(14) 0.0052(11) 0.0006(11) -0.0006(11)
C11 0.0193(14) 0.0213(14) 0.0235(15) 0.0048(11) 0.0051(11) 0.0002(11)
C12 0.0304(16) 0.0197(14) 0.0210(15) 0.0065(11) 0.0058(12) 0.0042(12)
C13 0.0221(15) 0.0224(15) 0.0332(17) 0.0032(13) 0.0069(13) -0.0020(12)
C14 0.0322(17) 0.0196(15) 0.0392(19) 0.0065(13) 0.0140(14) -0.0005(13)
C15 0.052(2) 0.050(2) 0.041(2) 0.0162(18) -0.0006(18) -0.0049(19)
C16 0.048(2) 0.037(2) 0.0354(19) 0.0157(15) -0.0134(16) -0.0057(16)
C17 0.069(3) 0.052(3) 0.033(2) 0.0109(18) 0.0013(19) 0.003(2)
C18 0.068(3) 0.045(2) 0.053(3) 0.005(2) -0.013(2) 0.016(2)
C19 0.061(3) 0.143(6) 0.050(3) -0.002(3) 0.005(2) 0.016(3)
C20 0.079(4) 0.177(8) 0.068(4) -0.011(4) 0.011(3) -0.010(4)
C21 0.130(6) 0.099(5) 0.050(3) -0.009(3) 0.010(3) -0.027(4)
C22 0.112(5) 0.114(5) 0.069(4) -0.008(4) -0.002(3) 0.069(4)

loop_
_atom_type_symbol
_atom_type_description
_atom_type_scat_dispersion_real
_atom_type_scat_dispersion_imag
_atom_type_scat_source
C C 0.0033 0.0016 'International Tables Vol C Tables 4.2.6.8 and 6.1.1.4'
Cl Cl 0.1484 0.1585 'International Tables Vol C Tables 4.2.6.8 and 6.1.1.4'
H H 0.0000 0.0000 'International Tables Vol C Tables 4.2.6.8 and 6.1.1.4'
Li Li -0.0003 0.0001 'International Tables Vol C Tables 4.2.6.8 and 6.1.1.4'
N N 0.0061 0.0033 'International Tables Vol C Tables 4.2.6.8 and 6.1.1.4'
O O 0.0106 0.0060 'International Tables Vol C Tables 4.2.6.8 and 6.1.1.4'
Pt Pt -1.7033 8.3905 'International Tables Vol C Tables 4.2.6.8 and 6.1.1.4'
S S 0.1246 0.1234 'International Tables Vol C Tables 4.2.6.8 and 6.1.1.4'

loop_
_geom_angle_atom_site_label_1
_geom_angle_atom_site_label_2
_geom_angle_atom_site_label_3
_geom_angle
_geom_angle_site_symmetry_1
_geom_angle_site_symmetry_3
_geom_angle_publ_flag
C8 Pt1 C1 88.50(11) . . ?
C8 Pt1 Cl2 89.37(8) . . ?
C1 Pt1 Cl2 176.18(8) . . ?
C8 Pt1 Cl1 179.18(8) . . ?
C1 Pt1 Cl1 90.84(8) . . ?
Cl2 Pt1 Cl1 91.26(3) . . ?
C19 O1 C22 101.4(4) . . ?
C1 N1 H1A 122(2) . . ?
C1 N1 H1B 119(3) . . ?
H1A N1 H1B 119(4) . . ?
N1 C1 C2 118.1(3) . . ?
N1 C1 Pt1 119.1(2) . . ?
C2 C1 Pt1 122.8(2) . . ?
C5 S1 C2 90.03(14) . . ?
C15 O2 C18 109.1(3) . . ?
C8 N2 H2A 120.0 . . ?
C8 N2 H2B 120.0 . . ?
H2A N2 H2B 120.0 . . ?
C3 C2 C1 125.6(3) . . ?
C3 C2 S1 113.1(2) . . ?
C1 C2 S1 121.2(2) . . ?
C5 S2 C7 90.11(16) . . ?
C12 S3 C9 90.19(14) . . ?
C2 C3 C4 110.2(3) . . ?
C2 C3 H3 124.9 . . ?
C4 C3 H3 124.9 . . ?
C12 S4 C14 90.15(15) . . ?
C5 C4 C3 112.2(3) . . ?
C5 C4 C6 110.9(3) . . ?
C3 C4 C6 136.8(3) . . ?
N2 C8 C9 118.2(2) . . ?
N2 C8 Pt1 121.2(2) . . ?
C9 C8 Pt1 120.59(19) . . ?
C6 C7 S2 114.4(3) . . ?
C6 C7 H7 122.8 . . ?
S2 C7 H7 122.8 . . ?
C7 C6 C4 112.0(3) . . ?
C7 C6 H6 124.0 . . ?
C4 C6 H6 124.0 . . ?
C4 C5 S1 114.5(2) . . ?
C4 C5 S2 112.6(2) . . ?
S1 C5 S2 132.82(19) . . ?
C10 C9 C8 129.9(3) . . ?
C10 C9 S3 112.4(2) . . ?
C8 C9 S3 117.5(2) . . ?
C9 C10 C11 112.1(3) . . ?
C9 C10 H10 123.9 . . ?
C11 C10 H10 123.9 . . ?
C12 C11 C10 112.0(3) . . ?
C12 C11 C13 111.7(3) . . ?
C10 C11 C13 136.3(3) . . ?
C11 C12 S3 113.2(2) . . ?
C11 C12 S4 112.6(2) . . ?
S3 C12 S4 134.15(19) . . ?
C14 C13 C11 112.0(3) . . ?
C14 C13 H13 124.0 . . ?
C11 C13 H13 124.0 . . ?
C13 C14 S4 113.6(2) . . ?
C13 C14 H14 123.2 . . ?
S4 C14 H14 123.2 . . ?
O2 C15 C16 106.1(3) . . ?
O2 C15 H15A 110.5 . . ?
C16 C15 H15A 110.5 . . ?
O2 C15 H15B 110.5 . . ?
C16 C15 H15B 110.5 . . ?
H15A C15 H15B 108.7 . . ?
C17 C16 C15 102.4(3) . . ?
C17 C16 H16A 111.3 . . ?
C15 C16 H16A 111.3 . . ?
C17 C16 H16B 111.3 . . ?
C15 C16 H16B 111.3 . . ?
H16A C16 H16B 109.2 . . ?
C16 C17 C18 103.0(3) . . ?
C16 C17 H17A 111.2 . . ?
C18 C17 H17A 111.2 . . ?
C16 C17 H17B 111.2 . . ?
C18 C17 H17B 111.2 . . ?
H17A C17 H17B 109.1 . . ?
O2 C18 C17 107.3(3) . . ?
O2 C18 H18A 110.3 . . ?
C17 C18 H18A 110.3 . . ?
O2 C18 H18B 110.3 . . ?
C17 C18 H18B 110.3 . . ?
H18A C18 H18B 108.5 . . ?
O1 C19 C20 108.5(4) . . ?
O1 C19 H19A 110.0 . . ?
C20 C19 H19A 110.0 . . ?
O1 C19 H19B 110.0 . . ?
C20 C19 H19B 110.0 . . ?
H19A C19 H19B 108.4 . . ?
C19 C20 C21 103.5(5) . . ?
C19 C20 H20A 111.1 . . ?
C21 C20 H20A 111.1 . . ?
C19 C20 H20B 111.1 . . ?
C21 C20 H20B 111.1 . . ?
H20A C20 H20B 109.0 . . ?
C22 C21 C20 101.9(5) . . ?
C22 C21 H21A 111.4 . . ?
C20 C21 H21A 111.4 . . ?
C22 C21 H21B 111.4 . . ?
C20 C21 H21B 111.4 . . ?
H21A C21 H21B 109.2 . . ?
O1 C22 C21 105.1(4) . . ?
O1 C22 H22A 110.7 . . ?
C21 C22 H22A 110.7 . . ?
O1 C22 H22B 110.7 . . ?
C21 C22 H22B 110.7 . . ?
H22A C22 H22B 108.8 . . ?

loop_
_geom_bond_atom_site_label_1
_geom_bond_atom_site_label_2
_geom_bond_distance
_geom_bond_site_symmetry_2
_geom_bond_publ_flag
Pt1 C8 1.964(3) . ?
Pt1 C1 1.968(3) . ?
Pt1 Cl2 2.3765(7) . ?
Pt1 Cl1 2.3874(7) . ?
O1 C19 1.399(6) . ?
O1 C22 1.440(6) . ?
N1 C1 1.303(4) . ?
N1 H1A 0.89(4) . ?
N1 H1B 0.81(4) . ?
C1 C2 1.451(4) . ?
S1 C5 1.702(3) . ?
S1 C2 1.758(3) . ?
O2 C15 1.417(5) . ?
O2 C18 1.433(5) . ?
N2 C8 1.297(4) . ?
N2 H2A 0.8800 . ?
N2 H2B 0.8800 . ?
C2 C3 1.396(4) . ?
S2 C5 1.722(3) . ?
S2 C7 1.733(4) . ?
S3 C12 1.712(3) . ?
S3 C9 1.746(3) . ?
C3 C4 1.445(4) . ?
C3 H3 0.9500 . ?
S4 C12 1.715(3) . ?
S4 C14 1.741(3) . ?
C4 C5 1.379(4) . ?
C4 C6 1.461(4) . ?
C8 C9 1.449(4) . ?
C7 C6 1.315(5) . ?
C7 H7 0.9500 . ?
C6 H6 0.9500 . ?
C9 C10 1.374(4) . ?
C10 C11 1.413(4) . ?
C10 H10 0.9500 . ?
C11 C12 1.384(4) . ?
C11 C13 1.434(4) . ?
C13 C14 1.339(5) . ?
C13 H13 0.9500 . ?
C14 H14 0.9500 . ?
C15 C16 1.509(5) . ?
C15 H15A 0.9900 . ?
C15 H15B 0.9900 . ?
C16 C17 1.503(6) . ?
C16 H16A 0.9900 . ?
C16 H16B 0.9900 . ?
C17 C18 1.508(6) . ?
C17 H17A 0.9900 . ?
C17 H17B 0.9900 . ?
C18 H18A 0.9900 . ?
C18 H18B 0.9900 . ?
C19 C20 1.477(8) . ?
C19 H19A 0.9900 . ?
C19 H19B 0.9900 . ?
C20 C21 1.508(8) . ?
C20 H20A 0.9900 . ?
C20 H20B 0.9900 . ?
C21 C22 1.444(8) . ?
C21 H21A 0.9900 . ?
C21 H21B 0.9900 . ?
C22 H22A 0.9900 . ?
C22 H22B 0.9900 . ?

loop_
_geom_torsion_atom_site_label_1
_geom_torsion_atom_site_label_2
_geom_torsion_atom_site_label_3
_geom_torsion_atom_site_label_4
_geom_torsion
_geom_torsion_site_symmetry_1
_geom_torsion_site_symmetry_2
_geom_torsion_site_symmetry_3
_geom_torsion_site_symmetry_4
_geom_torsion_publ_flag
N1 C1 C2 C3 -174.6(3) . . . . ?
Pt1 C1 C2 C3 5.4(4) . . . . ?
N1 C1 C2 S1 1.6(4) . . . . ?
Pt1 C1 C2 S1 -178.35(14) . . . . ?
C5 S1 C2 C3 0.1(2) . . . . ?
C5 S1 C2 C1 -176.6(2) . . . . ?
C1 C2 C3 C4 176.8(3) . . . . ?
S1 C2 C3 C4 0.2(3) . . . . ?
C2 C3 C4 C5 -0.6(4) . . . . ?
C2 C3 C4 C6 -177.2(3) . . . . ?
C5 S2 C7 C6 0.7(3) . . . . ?
S2 C7 C6 C4 -0.3(4) . . . . ?
C5 C4 C6 C7 -0.5(4) . . . . ?
C3 C4 C6 C7 176.1(3) . . . . ?
C3 C4 C5 S1 0.7(4) . . . . ?
C6 C4 C5 S1 178.2(2) . . . . ?
C3 C4 C5 S2 -176.5(2) . . . . ?
C6 C4 C5 S2 1.0(3) . . . . ?
C2 S1 C5 C4 -0.5(3) . . . . ?
C2 S1 C5 S2 176.0(3) . . . . ?
C7 S2 C5 C4 -0.9(3) . . . . ?
C7 S2 C5 S1 -177.5(3) . . . . ?
N2 C8 C9 C10 1.2(4) . . . . ?
Pt1 C8 C9 C10 -179.0(2) . . . . ?
N2 C8 C9 S3 177.3(2) . . . . ?
Pt1 C8 C9 S3 -2.8(3) . . . . ?
C12 S3 C9 C10 -0.2(2) . . . . ?
C12 S3 C9 C8 -177.0(2) . . . . ?
C8 C9 C10 C11 176.2(3) . . . . ?
S3 C9 C10 C11 -0.1(3) . . . . ?
C9 C10 C11 C12 0.4(4) . . . . ?
C9 C10 C11 C13 -178.8(3) . . . . ?
C10 C11 C12 S3 -0.5(3) . . . . ?
C13 C11 C12 S3 178.9(2) . . . . ?
C10 C11 C12 S4 -179.9(2) . . . . ?
C13 C11 C12 S4 -0.5(3) . . . . ?
C9 S3 C12 C11 0.4(2) . . . . ?
C9 S3 C12 S4 179.5(2) . . . . ?
C14 S4 C12 C11 0.2(2) . . . . ?
C14 S4 C12 S3 -179.0(3) . . . . ?
C12 C11 C13 C14 0.6(4) . . . . ?
C10 C11 C13 C14 179.8(3) . . . . ?
C11 C13 C14 S4 -0.4(3) . . . . ?
C12 S4 C14 C13 0.1(3) . . . . ?
C18 O2 C15 C16 -19.8(4) . . . . ?
O2 C15 C16 C17 33.1(4) . . . . ?
C15 C16 C17 C18 -32.9(4) . . . . ?
C15 O2 C18 C17 -1.7(5) . . . . ?
C16 C17 C18 O2 22.3(5) . . . . ?
C22 O1 C19 C20 32.8(7) . . . . ?
O1 C19 C20 C21 -9.4(8) . . . . ?
C19 C20 C21 C22 -17.8(8) . . . . ?
C19 O1 C22 C21 -45.1(7) . . . . ?
C20 C21 C22 O1 38.8(8) . . . . ?
